data_4327921
loop_
_publ_author_name
'Wojciech Bury'
'El\.zbieta Chwojnowska'
'Iwona Justyniak'
'Janusz Lewi\'nski'
'Aneta Affek'
'Ewa Zygad\/lo-Monikowska'
'Joanna B\;ak'
'Zbigniew Florja\'nczyk'

_publ_contact_author
;
   Prof. Janusz Lewi\'nski,
   Department of Chemistry
   Warsaw University of Technology
   Noakowskiego 3,
   PL-00-664 Warszawa
   Poland
;
_publ_contact_author_email lewin@ch.pw.edu.pl
_publ_contact_author_fax '048 22 2347279'
_publ_contact_author_phone '048 22 2347315'
_publ_section_title
;
 Investigations on the Interaction of Dichloroaluminum Carboxylates with
 Lewis Bases and Water: an Efficient Road toward Oxo- and Hydroxoaluminum
 Carboxylate Complexes
;
_journal_name_full 'Inorganic Chemistry'
_journal_page_first 737
_journal_page_last 745
_journal_paper_doi 10.1021/ic2023924
_journal_volume 51
_journal_year 2012
_chemical_formula_sum 'C19 H19 Al Cl2 N2 O2'
_chemical_formula_weight 405.24
_chemical_name_systematic
;
 ?
;
_space_group_IT_number 11
_symmetry_cell_setting monoclinic
_symmetry_space_group_name_Hall '-P 2yb'
_symmetry_space_group_name_H-M 'P 1 21/m 1'
_atom_sites_solution_hydrogens geom
_atom_sites_solution_primary direct
_atom_sites_solution_secondary difmap
_audit_creation_method SHELXL-97
_cell_angle_alpha 90.00
_cell_angle_beta 115.451(4)
_cell_angle_gamma 90.00
_cell_formula_units_Z 2
_cell_length_a 10.5831(6)
_cell_length_b 10.9003(10)
_cell_length_c 11.1279(9)
_cell_measurement_reflns_used 23927
_cell_measurement_temperature 100(2)
_cell_measurement_theta_max 27.485
_cell_measurement_theta_min 0.998
_cell_volume 1159.12(16)
_computing_cell_refinement 'Denzo & Scalepak (Otwinowski, Minor, 1997)'
_computing_data_collection 'Collect (Nonius B.V. 1998)'
_computing_data_reduction 'Denzo & Scalepak (Otwinowski, Minor, 1997)'
_computing_molecular_graphics
;
DIAMOND v2.1 (Brandenburg, 1999)
Ortep-3 for Windows, L.J.Farrugia (1997) J.Appl.Cryst. 30, 565,
ORTEP III (Burnett, Johnson, 1996)
;
_computing_publication_material
;
SHELXL-97 (Sheldrick, 1997),

;
_computing_structure_refinement 'SHELXL-97 (Sheldrick, 1997)'
_computing_structure_solution 'SHELXS-97 (Sheldrick, 1990)'
_diffrn_ambient_temperature 100(2)
_diffrn_measured_fraction_theta_full 0.991
_diffrn_measured_fraction_theta_max 0.991
_diffrn_measurement_device '\k-geometry diffractometr'
_diffrn_measurement_device_type 'Nonius Kappa-CCD'
_diffrn_measurement_method 'area detector \w scans'
_diffrn_radiation_monochromator graphite
_diffrn_radiation_source 'fine-focus sealed tube'
_diffrn_radiation_type MoK\a
_diffrn_radiation_wavelength 0.71073
_diffrn_reflns_av_R_equivalents 0.0273
_diffrn_reflns_av_sigmaI/netI 0.0330
_diffrn_reflns_limit_h_max 12
_diffrn_reflns_limit_h_min -12
_diffrn_reflns_limit_k_max 12
_diffrn_reflns_limit_k_min -10
_diffrn_reflns_limit_l_max 12
_diffrn_reflns_limit_l_min -12
_diffrn_reflns_number 3103
_diffrn_reflns_theta_full 24.11
_diffrn_reflns_theta_max 24.11
_diffrn_reflns_theta_min 2.22
_exptl_absorpt_coefficient_mu 0.331
_exptl_absorpt_correction_type none
_exptl_crystal_colour colorless
_exptl_crystal_density_diffrn 1.161
_exptl_crystal_description prism
_exptl_crystal_F_000 420
_exptl_crystal_size_max 0.54
_exptl_crystal_size_mid 0.38
_exptl_crystal_size_min 0.28
_refine_diff_density_max 0.266
_refine_diff_density_min -0.219
_refine_diff_density_rms 0.054
_refine_ls_extinction_method none
_refine_ls_goodness_of_fit_ref 1.093
_refine_ls_hydrogen_treatment constr
_refine_ls_matrix_type full
_refine_ls_number_parameters 133
_refine_ls_number_reflns 1941
_refine_ls_number_restraints 0
_refine_ls_restrained_S_all 1.093
_refine_ls_R_factor_all 0.0470
_refine_ls_R_factor_gt 0.0404
_refine_ls_shift/su_max 0.000
_refine_ls_shift/su_mean 0.000
_refine_ls_structure_factor_coef Fsqd
_refine_ls_weighting_details 'calc w=1/[\s^2^(Fo^2^)+(0.0148P)^2^+1.7083P] where P=(Fo^2^+2Fc^2^)/3'
_refine_ls_weighting_scheme calc
_refine_ls_wR_factor_gt 0.0861
_refine_ls_wR_factor_ref 0.0886
_reflns_number_gt 1707
_reflns_number_total 1941
_reflns_threshold_expression I>2sigma(I)
_cod_data_source_file ic2023924_si_002_3.cif
_cod_data_source_block comp3a
_cod_original_sg_symbol_H-M 'P 21/m'
_cod_database_code 4327921

loop_
_symmetry_equiv_pos_as_xyz
'x, y, z'
'-x, y+1/2, -z'
'-x, -y, -z'
'x, -y-1/2, z'

loop_
_atom_site_label
_atom_site_type_symbol
_atom_site_fract_x
_atom_site_fract_y
_atom_site_fract_z
_atom_site_U_iso_or_equiv
_atom_site_adp_type
_atom_site_occupancy
_atom_site_symmetry_multiplicity
_atom_site_calc_flag
_atom_site_refinement_flags
C1 C 0.1683(3) 0.2500 0.6787(3) 0.0174(7) Uani 1 2 d S
C2 C 0.1653(3) 0.2500 0.8103(3) 0.0186(7) Uani 1 2 d S
C3 C 0.1592(2) 0.1396(2) 0.8700(2) 0.0239(6) Uani 1 1 d .
H3 H 0.1650 0.0640 0.8301 0.029 Uiso 1 1 calc R
C4 C 0.1445(2) 0.1401(3) 0.9881(2) 0.0295(6) Uani 1 1 d .
H4 H 0.1396 0.0648 1.0289 0.035 Uiso 1 1 calc R
C5 C 0.1369(4) 0.2500 1.0462(4) 0.0319(10) Uani 1 2 d S
H5 H 0.1264 0.2500 1.1268 0.038 Uiso 1 2 calc SR
C6 C -0.1341(2) 0.1444(2) 0.3796(2) 0.0201(5) Uani 1 1 d .
H6 H -0.0844 0.0689 0.3971 0.024 Uiso 1 1 calc R
C7 C -0.2782(2) 0.1416(2) 0.3321(2) 0.0217(5) Uani 1 1 d .
H7 H -0.3257 0.0651 0.3167 0.026 Uiso 1 1 calc R
C8 C -0.3533(4) 0.2500 0.3072(3) 0.0243(8) Uani 1 2 d S
C9 C -0.5118(4) 0.2500 0.2523(4) 0.0334(10) Uani 1 2 d S
H9A H -0.5458 0.1652 0.2415 0.050 Uiso 0.50 1 calc PR
H9B H -0.5520 0.2916 0.1659 0.050 Uiso 0.50 1 calc PR
H9C H -0.5398 0.2932 0.3143 0.050 Uiso 0.50 1 calc PR
C10 C 0.4403(2) 0.1445(2) 0.5719(2) 0.0205(5) Uani 1 1 d .
H10 H 0.3906 0.0691 0.5554 0.025 Uiso 1 1 calc R
C11 C 0.5840(2) 0.1413(2) 0.6234(2) 0.0228(6) Uani 1 1 d .
H11 H 0.6312 0.0646 0.6418 0.027 Uiso 1 1 calc R
C12 C 0.6610(3) 0.2500 0.6487(3) 0.0219(8) Uani 1 2 d S
C13 C 0.8164(3) 0.2500 0.6994(4) 0.0264(8) Uani 1 2 d S
H13A H 0.8505 0.3348 0.7106 0.040 Uiso 0.50 1 calc PR
H13B H 0.8424 0.2078 0.6355 0.040 Uiso 0.50 1 calc PR
H13C H 0.8585 0.2075 0.7852 0.040 Uiso 0.50 1 calc PR
O1 O 0.16650(15) 0.15074(15) 0.61696(15) 0.0175(4) Uani 1 1 d .
Cl1 Cl 0.13844(6) 0.09153(5) 0.33102(6) 0.02105(18) Uani 1 1 d .
N1 N -0.0616(3) 0.2500 0.4017(3) 0.0159(6) Uani 1 2 d S
N2 N 0.3673(3) 0.2500 0.5441(3) 0.0177(6) Uani 1 2 d S
Al1 Al 0.15143(10) 0.2500 0.46287(10) 0.0158(2) Uani 1 2 d S

loop_
_atom_site_aniso_label
_atom_site_aniso_U_11
_atom_site_aniso_U_22
_atom_site_aniso_U_33
_atom_site_aniso_U_23
_atom_site_aniso_U_13
_atom_site_aniso_U_12
C1 0.0110(16) 0.0182(19) 0.0224(19) 0.000 0.0064(15) 0.000
C2 0.0115(16) 0.0238(19) 0.0193(18) 0.000 0.0055(14) 0.000
C3 0.0193(12) 0.0254(14) 0.0261(14) 0.0014(12) 0.0089(10) 0.0010(11)
C4 0.0243(13) 0.0381(16) 0.0236(14) 0.0084(13) 0.0077(11) -0.0012(13)
C5 0.023(2) 0.054(3) 0.0178(19) 0.000 0.0078(16) 0.000
C6 0.0216(12) 0.0166(12) 0.0235(13) -0.0003(11) 0.0111(10) -0.0009(11)
C7 0.0227(12) 0.0183(13) 0.0249(13) -0.0003(11) 0.0110(11) -0.0038(11)
C8 0.0220(18) 0.031(2) 0.0199(19) 0.000 0.0089(15) 0.000
C9 0.0178(19) 0.041(2) 0.038(2) 0.000 0.0083(17) 0.000
C10 0.0205(12) 0.0161(12) 0.0254(13) -0.0013(11) 0.0102(10) -0.0001(11)
C11 0.0237(12) 0.0165(13) 0.0276(14) -0.0001(11) 0.0105(11) 0.0049(11)
C12 0.0183(17) 0.026(2) 0.0194(18) 0.000 0.0064(15) 0.000
C13 0.0181(18) 0.025(2) 0.032(2) 0.000 0.0073(16) 0.000
O1 0.0188(8) 0.0119(8) 0.0218(9) -0.0003(7) 0.0088(7) -0.0002(7)
Cl1 0.0223(3) 0.0180(3) 0.0235(3) -0.0047(3) 0.0105(2) 0.0007(2)
N1 0.0162(14) 0.0137(14) 0.0181(14) 0.000 0.0077(12) 0.000
N2 0.0204(15) 0.0137(15) 0.0204(15) 0.000 0.0102(13) 0.000
Al1 0.0167(5) 0.0126(5) 0.0190(5) 0.000 0.0084(4) 0.000

loop_
_atom_type_symbol
_atom_type_description
_atom_type_scat_dispersion_real
_atom_type_scat_dispersion_imag
_atom_type_scat_source
C C 0.0033 0.0016 'International Tables Vol C Tables 4.2.6.8 and 6.1.1.4'
H H 0.0000 0.0000 'International Tables Vol C Tables 4.2.6.8 and 6.1.1.4'
O O 0.0106 0.0060 'International Tables Vol C Tables 4.2.6.8 and 6.1.1.4'
Cl Cl 0.1484 0.1585 'International Tables Vol C Tables 4.2.6.8 and 6.1.1.4'
N N 0.0061 0.0033 'International Tables Vol C Tables 4.2.6.8 and 6.1.1.4'
Al Al 0.0645 0.0514 'International Tables Vol C Tables 4.2.6.8 and 6.1.1.4'

loop_
_geom_angle_atom_site_label_1
_geom_angle_atom_site_label_2
_geom_angle_atom_site_label_3
_geom_angle
_geom_angle_site_symmetry_1
_geom_angle_site_symmetry_3
O1 C1 O1 115.8(3) . 4_565
O1 C1 C2 122.08(15) . .
O1 C1 C2 122.08(15) 4_565 .
O1 C1 Al1 57.92(15) . .
O1 C1 Al1 57.92(15) 4_565 .
C2 C1 Al1 174.9(2) . .
C3 C2 C3 120.0(3) . 4_565
C3 C2 C1 119.93(16) . .
C3 C2 C1 119.93(16) 4_565 .
C4 C3 C2 119.8(3) . .
C4 C3 H3 120.1 . .
C2 C3 H3 120.1 . .
C5 C4 C3 120.0(3) . .
C5 C4 H4 120.0 . .
C3 C4 H4 120.0 . .
C4 C5 C4 120.5(3) . 4_565
C4 C5 H5 119.8 . .
C4 C5 H5 119.8 4_565 .
N1 C6 C7 122.5(2) . .
N1 C6 H6 118.8 . .
C7 C6 H6 118.8 . .
C6 C7 C8 120.1(2) . .
C6 C7 H7 120.0 . .
C8 C7 H7 120.0 . .
C7 C8 C7 117.3(3) 4_565 .
C7 C8 C9 121.34(15) 4_565 .
C7 C8 C9 121.34(15) . .
C8 C9 H9A 109.5 . .
C8 C9 H9B 109.5 . .
H9A C9 H9B 109.5 . .
C8 C9 H9C 109.5 . .
H9A C9 H9C 109.5 . .
H9B C9 H9C 109.5 . .
N2 C10 C11 122.7(2) . .
N2 C10 H10 118.7 . .
C11 C10 H10 118.7 . .
C10 C11 C12 120.5(2) . .
C10 C11 H11 119.8 . .
C12 C11 H11 119.8 . .
C11 C12 C11 116.1(3) . 4_565
C11 C12 C13 121.94(15) . .
C11 C12 C13 121.94(15) 4_565 .
C12 C13 H13A 109.5 . .
C12 C13 H13B 109.5 . .
H13A C13 H13B 109.5 . .
C12 C13 H13C 109.5 . .
H13A C13 H13C 109.5 . .
H13B C13 H13C 109.5 . .
C1 O1 Al1 88.85(16) . .
C6 N1 C6 117.6(3) . 4_565
C6 N1 Al1 121.19(14) . .
C6 N1 Al1 121.19(14) 4_565 .
C10 N2 C10 117.5(3) 4_565 .
C10 N2 Al1 121.24(14) 4_565 .
C10 N2 Al1 121.24(14) . .
O1 Al1 O1 66.43(10) 4_565 .
O1 Al1 N1 87.43(8) 4_565 .
O1 Al1 N1 87.43(8) . .
O1 Al1 N2 87.64(8) 4_565 .
O1 Al1 N2 87.64(8) . .
N1 Al1 N2 174.11(12) . .
O1 Al1 Cl1 162.51(6) 4_565 .
O1 Al1 Cl1 96.08(5) . .
N1 Al1 Cl1 91.92(6) . .
N2 Al1 Cl1 91.81(6) . .
O1 Al1 Cl1 96.08(5) 4_565 4_565
O1 Al1 Cl1 162.51(6) . 4_565
N1 Al1 Cl1 91.92(6) . 4_565
N2 Al1 Cl1 91.81(6) . 4_565
Cl1 Al1 Cl1 101.41(5) . 4_565
O1 Al1 C1 33.23(5) 4_565 .
O1 Al1 C1 33.23(5) . .
N1 Al1 C1 85.90(11) . .
N2 Al1 C1 88.20(11) . .
Cl1 Al1 C1 129.29(3) . .
Cl1 Al1 C1 129.29(3) 4_565 .

loop_
_geom_bond_atom_site_label_1
_geom_bond_atom_site_label_2
_geom_bond_distance
_geom_bond_site_symmetry_2
C1 O1 1.277(2) .
C1 O1 1.277(2) 4_565
C1 C2 1.478(5) .
C1 Al1 2.331(4) .
C2 C3 1.390(3) .
C2 C3 1.390(3) 4_565
C3 C4 1.388(3) .
C3 H3 0.9500 .
C4 C5 1.380(3) .
C4 H4 0.9500 .
C5 C4 1.380(3) 4_565
C5 H5 0.9500 .
C6 N1 1.346(3) .
C6 C7 1.384(3) .
C6 H6 0.9500 .
C7 C8 1.384(3) .
C7 H7 0.9500 .
C8 C7 1.384(3) 4_565
C8 C9 1.519(5) .
C9 H9A 0.9800 .
C9 H9B 0.9800 .
C9 H9C 0.9800 .
C10 N2 1.345(3) .
C10 C11 1.376(3) .
C10 H10 0.9500 .
C11 C12 1.396(3) .
C11 H11 0.9500 .
C12 C11 1.396(3) 4_565
C12 C13 1.493(5) .
C13 H13A 0.9800 .
C13 H13B 0.9800 .
C13 H13C 0.9800 .
O1 Al1 1.9752(18) .
Cl1 Al1 2.2321(9) .
N1 C6 1.346(3) 4_565
N1 Al1 2.057(3) .
N2 C10 1.345(3) 4_565
N2 Al1 2.065(3) .
Al1 O1 1.9752(18) 4_565
Al1 Cl1 2.2321(9) 4_565
